data_7052146
loop_
_publ_author_name
'Moulton, Brian'
'Luisi, Brian S.'
'Fonari, Marina S.'
'Basok, Stepan S.'
'Ganin, Eduard V.'
'Kravtsov, Victor Ch.'

_publ_section_title
;
 Supramolecular associates of para-aminobenzoic acid with N- and
 N,O-heterocyclic molecules
;
_journal_issue 4
_journal_name_full 'New Journal of Chemistry'
_journal_page_first 561
_journal_paper_doi 10.1039/b618207k
_journal_volume 31
_journal_year 2007
_chemical_formula_moiety 'C8 H20 N2 O2, 2(C7 H6 N O2), 2(H2 O)'
_chemical_formula_sum 'C22 H36 N4 O8'
_chemical_formula_weight 484.55
_chemical_melting_point 399.6(5)
_chemical_name_common
;1,7-dioxa-4,10-diazoniacyclododecane bis(4-aminobenzoate)
dihydrate
;
_chemical_name_systematic
;
1,7-dioxa-4,10-diazoniacyclododecane bis(4-aminobenzoate) dihydrate
;
_space_group_IT_number 7
_symmetry_cell_setting monoclinic
_symmetry_space_group_name_Hall 'P -2yc'
_symmetry_space_group_name_H-M 'P 1 c 1'
_atom_sites_solution_hydrogens geom
_atom_sites_solution_primary direct
_atom_sites_solution_secondary difmap
_audit_creation_method SHELXL-97
_cell_angle_alpha 90.00
_cell_angle_beta 114.267(2)
_cell_angle_gamma 90.00
_cell_formula_units_Z 2
_cell_length_a 10.9044(14)
_cell_length_b 9.9475(13)
_cell_length_c 12.1429(15)
_cell_measurement_reflns_used 3496
_cell_measurement_temperature 90(2)
_cell_measurement_theta_max 27.21
_cell_measurement_theta_min 2.75
_cell_volume 1200.8(3)
_computing_cell_refinement 'Bruker SMART'
_computing_data_collection 'Bruker SMART'
_computing_data_reduction 'Bruker SAINT'
_computing_molecular_graphics 'Bruker SHELXTL'
_computing_publication_material 'Bruker SHELXTL'
_computing_structure_refinement 'Bruker SHELXTL'
_computing_structure_solution 'Bruker SHELXTL'
_diffrn_ambient_temperature 90(2)
_diffrn_measured_fraction_theta_full 0.998
_diffrn_measured_fraction_theta_max 0.998
_diffrn_measurement_device_type 'CCD area detector'
_diffrn_measurement_method 'phi and omega scans'
_diffrn_radiation_monochromator graphite
_diffrn_radiation_source 'sealed tube'
_diffrn_radiation_type MoK\a
_diffrn_reflns_av_R_equivalents 0.0267
_diffrn_reflns_av_sigmaI/netI 0.0399
_diffrn_reflns_limit_h_max 13
_diffrn_reflns_limit_h_min -13
_diffrn_reflns_limit_k_max 12
_diffrn_reflns_limit_k_min -11
_diffrn_reflns_limit_l_max 14
_diffrn_reflns_limit_l_min -14
_diffrn_reflns_number 8749
_diffrn_reflns_theta_full 25.50
_diffrn_reflns_theta_max 25.50
_diffrn_reflns_theta_min 2.05
_exptl_absorpt_coefficient_mu 0.102
_exptl_absorpt_correction_T_max 1.00000
_exptl_absorpt_correction_T_min 0.583630
_exptl_absorpt_correction_type empirical
_exptl_absorpt_process_details 'SADABS - Area Detector Absorption Correction'
_exptl_crystal_colour colorless
_exptl_crystal_density_diffrn 1.340
_exptl_crystal_density_method 'not measured'
_exptl_crystal_description plate
_exptl_crystal_F_000 520
_exptl_crystal_size_max 0.40
_exptl_crystal_size_mid 0.40
_exptl_crystal_size_min 0.10
_refine_diff_density_max 0.177
_refine_diff_density_min -0.142
_refine_diff_density_rms 0.036
_refine_ls_abs_structure_details 'Flack H D (1983), Acta Cryst. A39, 876-881'
_refine_ls_abs_structure_Flack 1.1(7)
_refine_ls_extinction_method none
_refine_ls_goodness_of_fit_ref 1.004
_refine_ls_hydrogen_treatment mixed
_refine_ls_matrix_type full
_refine_ls_number_parameters 355
_refine_ls_number_reflns 4343
_refine_ls_number_restraints 4
_refine_ls_restrained_S_all 1.004
_refine_ls_R_factor_all 0.0381
_refine_ls_R_factor_gt 0.0349
_refine_ls_shift/su_max 0.000
_refine_ls_shift/su_mean 0.000
_refine_ls_structure_factor_coef Fsqd
_refine_ls_weighting_details 'calc w=1/[\s^2^(Fo^2^)+(0.0421P)^2^+0.1580P] where P=(Fo^2^+2Fc^2^)/3'
_refine_ls_weighting_scheme calc
_refine_ls_wR_factor_gt 0.0800
_refine_ls_wR_factor_ref 0.0825
_reflns_number_gt 4062
_reflns_number_total 4343
_reflns_threshold_expression >2sigma(I)
_cod_data_source_file b618207k.txt
_cod_data_source_block m9msad
_cod_depositor_comments
;
The following automatic conversions were performed:
'_symmetry_cell_setting' value 'Monoclinic' changed to 'monoclinic'
according to '/home/saulius/struct/CIF-dictionaries/cif_core.dic'
dictionary named 'cif_core.dic' version 2.4.1 from 2010-06-29.

Automatic conversion script
Id: cif_fix_enum 1527 2010-12-29 10:47:43Z saulius 

The following automatic conversions were performed:

'_chemical_melting_point' value '126-127 \oC' was changed to
'399.6(5)' - it was converted from degrees Celsius(C) to Kelvins(K),
the average value was taken and precision was estimated.

Automatic conversion script
Id: cif_fix_values 1646 2011-03-28 12:23:43Z adriana 
;
_cod_original_sg_symbol_H-M Pc
_cod_database_code 7052146

loop_
_symmetry_equiv_pos_as_xyz
'x, y, z'
'x, -y, z+1/2'

loop_
_atom_site_label
_atom_site_type_symbol
_atom_site_fract_x
_atom_site_fract_y
_atom_site_fract_z
_atom_site_U_iso_or_equiv
_atom_site_adp_type
_atom_site_occupancy
_atom_site_symmetry_multiplicity
_atom_site_calc_flag
_atom_site_refinement_flags
_atom_site_disorder_assembly
_atom_site_disorder_group
O1A O 0.79464(14) -0.11559(13) 0.54802(13) 0.0259(3) Uani 1 1 d . . .
O2A O 1.00532(13) -0.17521(14) 0.58690(13) 0.0259(3) Uani 1 1 d . . .
N1A N 0.6865(2) -0.6238(2) 0.19535(19) 0.0351(5) Uani 1 1 d . . .
H1NA H 0.743(2) -0.663(2) 0.175(2) 0.019(5) Uiso 1 1 d . . .
H2NA H 0.603(3) -0.633(2) 0.157(2) 0.032(6) Uiso 1 1 d . . .
C1A C 0.87899(19) -0.19367(19) 0.53436(17) 0.0214(4) Uani 1 1 d . . .
C2A C 0.82794(19) -0.31041(19) 0.44941(17) 0.0211(4) Uani 1 1 d . . .
C3A C 0.69047(19) -0.33665(19) 0.38864(18) 0.0226(4) Uani 1 1 d . . .
H3AA H 0.6297 -0.2838 0.4051 0.027 Uiso 1 1 calc R . .
C4A C 0.6423(2) -0.4388(2) 0.30486(18) 0.0241(4) Uani 1 1 d . . .
H4AA H 0.5502 -0.4543 0.2667 0.029 Uiso 1 1 calc R . .
C5A C 0.7313(2) -0.5199(2) 0.27654(18) 0.0252(4) Uani 1 1 d . . .
C6A C 0.8693(2) -0.49434(19) 0.33757(18) 0.0243(4) Uani 1 1 d . . .
H6AA H 0.9303 -0.5469 0.3211 0.029 Uiso 1 1 calc R . .
C7A C 0.9162(2) -0.39198(19) 0.42205(19) 0.0227(4) Uani 1 1 d . . .
H7AA H 1.0084 -0.3772 0.4614 0.027 Uiso 1 1 calc R . .
O1B O 0.43663(14) -0.22404(14) 0.52260(13) 0.0274(3) Uani 1 1 d . . .
O2B O 0.36723(15) -0.19652(14) 0.32422(13) 0.0316(3) Uani 1 1 d . . .
N1B N 0.11703(19) -0.77222(19) 0.34828(19) 0.0286(4) Uani 1 1 d . . .
H1NB H 0.134(2) -0.822(2) 0.411(2) 0.031(6) Uiso 1 1 d . . .
H2NB H 0.085(3) -0.805(3) 0.274(3) 0.042(7) Uiso 1 1 d . . .
C1B C 0.37357(19) -0.2636(2) 0.41352(18) 0.0244(4) Uani 1 1 d . . .
C2B C 0.30576(19) -0.39672(19) 0.39610(18) 0.0218(4) Uani 1 1 d . . .
C3B C 0.3168(2) -0.47574(19) 0.49525(18) 0.0239(4) Uani 1 1 d . . .
H3BA H 0.3661 -0.4437 0.5730 0.029 Uiso 1 1 calc R . .
C4B C 0.2563(2) -0.5996(2) 0.47974(19) 0.0250(4) Uani 1 1 d . . .
H4BA H 0.2652 -0.6502 0.5470 0.030 Uiso 1 1 calc R . .
C5B C 0.18164(19) -0.6504(2) 0.36417(18) 0.0232(4) Uani 1 1 d . . .
C6B C 0.1688(2) -0.5709(2) 0.26425(18) 0.0252(4) Uani 1 1 d . . .
H6BA H 0.1179 -0.6018 0.1864 0.030 Uiso 1 1 calc R . .
C7B C 0.2311(2) -0.4480(2) 0.28107(18) 0.0246(4) Uani 1 1 d . . .
H7BA H 0.2233 -0.3977 0.2139 0.029 Uiso 1 1 calc R . .
O3 O 0.78592(13) 0.09036(13) 0.74088(12) 0.0232(3) Uani 1 1 d . . .
O4 O 0.67898(14) 0.20914(13) 0.47428(13) 0.0261(3) Uani 1 1 d . . .
N3 N 0.95677(18) 0.12037(17) 0.61788(15) 0.0236(4) Uani 1 1 d . . .
H3A H 1.027(3) 0.098(2) 0.604(2) 0.028(6) Uiso 1 1 d . . .
H3B H 0.893(3) 0.057(3) 0.591(2) 0.041(7) Uiso 1 1 d . . .
N4 N 0.54686(17) 0.01592(17) 0.54607(15) 0.0231(4) Uani 1 1 d . . .
H4A H 0.631(2) 0.010(2) 0.5487(19) 0.020(5) Uiso 1 1 d . . .
H4B H 0.508(2) -0.075(2) 0.529(2) 0.028(6) Uiso 1 1 d . . .
C8 C 0.9127(2) 0.2482(2) 0.54798(19) 0.0271(5) Uani 1 1 d . . .
H8A H 0.9033 0.2331 0.4660 0.032 Uiso 1 1 calc R . .
H8B H 0.9819 0.3158 0.5840 0.032 Uiso 1 1 calc R . .
C9 C 0.7813(2) 0.30121(19) 0.54430(19) 0.0261(4) Uani 1 1 d . . .
H9A H 0.7853 0.3077 0.6254 0.031 Uiso 1 1 calc R . .
H9B H 0.7628 0.3898 0.5077 0.031 Uiso 1 1 calc R . .
C10 C 0.5493(2) 0.2444(2) 0.4684(2) 0.0296(5) Uani 1 1 d . . .
H10A H 0.5039 0.3052 0.4015 0.036 Uiso 1 1 calc R . .
H10B H 0.5579 0.2884 0.5426 0.036 Uiso 1 1 calc R . .
C11 C 0.4705(2) 0.1153(2) 0.4509(2) 0.0283(5) Uani 1 1 d . . .
H11A H 0.3848 0.1338 0.4542 0.034 Uiso 1 1 calc R . .
H11B H 0.4529 0.0781 0.3720 0.034 Uiso 1 1 calc R . .
C12 C 0.5559(2) 0.0468(2) 0.67041(18) 0.0269(4) Uani 1 1 d . . .
H12A H 0.5416 0.1421 0.6772 0.032 Uiso 1 1 calc R . .
H12B H 0.4869 -0.0023 0.6845 0.032 Uiso 1 1 calc R . .
C13 C 0.6923(2) 0.0071(2) 0.76245(18) 0.0279(5) Uani 1 1 d . . .
H13A H 0.6982 0.0211 0.8435 0.034 Uiso 1 1 calc R . .
H13B H 0.7098 -0.0869 0.7533 0.034 Uiso 1 1 calc R . .
C14 C 0.9210(2) 0.0464(2) 0.79804(18) 0.0274(5) Uani 1 1 d . . .
H14A H 0.9278 -0.0471 0.7785 0.033 Uiso 1 1 calc R . .
H14B H 0.9531 0.0546 0.8850 0.033 Uiso 1 1 calc R . .
C15 C 1.0030(2) 0.1334(2) 0.75296(19) 0.0280(5) Uani 1 1 d . . .
H15A H 1.0969 0.1076 0.7928 0.034 Uiso 1 1 calc R . .
H15B H 0.9953 0.2264 0.7732 0.034 Uiso 1 1 calc R . .
O1W O 1.20316(15) 0.09976(15) 0.60235(14) 0.0284(3) Uani 1 1 d D . .
H1W1 H 1.251(3) 0.138(3) 0.670(2) 0.051(8) Uiso 1 1 d D . .
H2W1 H 1.231(3) 0.016(2) 0.611(3) 0.053(9) Uiso 1 1 d D . .
O2W O 1.27730(16) -0.16065(16) 0.64233(15) 0.0350(4) Uani 1 1 d D . .
H1W2 H 1.198(2) -0.195(3) 0.618(3) 0.045(8) Uiso 1 1 d D . .
H2W2 H 1.318(4) -0.197(4) 0.602(4) 0.108(15) Uiso 1 1 d D . .

loop_
_atom_site_aniso_label
_atom_site_aniso_U_11
_atom_site_aniso_U_22
_atom_site_aniso_U_33
_atom_site_aniso_U_23
_atom_site_aniso_U_13
_atom_site_aniso_U_12
O1A 0.0233(7) 0.0270(7) 0.0274(8) -0.0060(6) 0.0105(6) 0.0010(6)
O2A 0.0220(7) 0.0271(7) 0.0259(7) -0.0007(6) 0.0070(6) -0.0004(6)
N1A 0.0279(11) 0.0377(11) 0.0390(12) -0.0137(9) 0.0132(10) -0.0009(9)
C1A 0.0218(10) 0.0230(10) 0.0177(9) 0.0048(7) 0.0063(8) 0.0006(8)
C2A 0.0231(10) 0.0198(9) 0.0197(9) 0.0039(7) 0.0081(8) 0.0018(8)
C3A 0.0191(10) 0.0240(9) 0.0244(10) 0.0019(8) 0.0087(8) 0.0024(8)
C4A 0.0203(9) 0.0267(10) 0.0232(10) 0.0004(8) 0.0068(8) -0.0010(8)
C5A 0.0310(11) 0.0241(10) 0.0208(10) 0.0017(8) 0.0111(9) -0.0017(8)
C6A 0.0253(10) 0.0241(10) 0.0254(11) 0.0022(8) 0.0124(9) 0.0044(8)
C7A 0.0186(10) 0.0245(10) 0.0233(10) 0.0047(8) 0.0071(8) 0.0011(8)
O1B 0.0265(8) 0.0261(7) 0.0284(8) -0.0037(6) 0.0100(6) -0.0049(6)
O2B 0.0321(8) 0.0286(8) 0.0306(8) 0.0064(6) 0.0094(7) -0.0025(6)
N1B 0.0336(10) 0.0274(9) 0.0237(10) -0.0017(8) 0.0105(8) -0.0060(8)
C1B 0.0204(10) 0.0257(10) 0.0281(11) 0.0018(9) 0.0109(9) 0.0037(8)
C2B 0.0187(10) 0.0225(9) 0.0247(10) 0.0001(8) 0.0094(8) 0.0006(7)
C3B 0.0229(10) 0.0252(10) 0.0216(10) -0.0028(8) 0.0071(8) -0.0001(8)
C4B 0.0270(10) 0.0250(10) 0.0233(11) 0.0026(8) 0.0108(9) 0.0006(8)
C5B 0.0204(9) 0.0245(10) 0.0252(11) -0.0013(8) 0.0098(8) 0.0002(8)
C6B 0.0252(10) 0.0298(10) 0.0186(10) -0.0024(8) 0.0069(8) 0.0001(8)
C7B 0.0269(10) 0.0273(10) 0.0208(10) 0.0038(8) 0.0110(9) 0.0028(8)
O3 0.0214(7) 0.0245(7) 0.0233(7) 0.0011(6) 0.0086(6) -0.0001(6)
O4 0.0237(7) 0.0251(7) 0.0284(8) -0.0005(6) 0.0097(6) -0.0004(6)
N3 0.0208(9) 0.0254(9) 0.0246(9) -0.0032(7) 0.0095(7) -0.0003(7)
N4 0.0203(9) 0.0231(9) 0.0258(9) -0.0029(7) 0.0095(7) -0.0031(7)
C8 0.0272(11) 0.0233(10) 0.0315(12) 0.0031(9) 0.0129(10) -0.0019(8)
C9 0.0292(11) 0.0214(10) 0.0270(11) 0.0012(8) 0.0109(9) -0.0007(8)
C10 0.0263(11) 0.0288(11) 0.0336(12) 0.0034(9) 0.0121(9) 0.0069(9)
C11 0.0215(10) 0.0304(11) 0.0285(11) 0.0024(9) 0.0058(9) 0.0022(8)
C12 0.0249(11) 0.0308(11) 0.0278(11) -0.0070(8) 0.0136(9) -0.0070(8)
C13 0.0344(12) 0.0261(10) 0.0239(11) -0.0013(8) 0.0126(9) -0.0026(9)
C14 0.0272(11) 0.0317(11) 0.0200(10) -0.0023(8) 0.0063(9) 0.0064(9)
C15 0.0206(10) 0.0335(11) 0.0261(11) -0.0063(9) 0.0058(9) 0.0011(9)
O1W 0.0261(8) 0.0281(8) 0.0297(8) -0.0015(7) 0.0100(7) -0.0002(6)
O2W 0.0305(9) 0.0316(8) 0.0467(10) -0.0073(7) 0.0198(8) -0.0040(7)

loop_
_atom_type_symbol
_atom_type_description
_atom_type_scat_dispersion_real
_atom_type_scat_dispersion_imag
_atom_type_scat_source
C C 0.0033 0.0016 'International Tables Vol C Tables 4.2.6.8 and 6.1.1.4'
H H 0.0000 0.0000 'International Tables Vol C Tables 4.2.6.8 and 6.1.1.4'
N N 0.0061 0.0033 'International Tables Vol C Tables 4.2.6.8 and 6.1.1.4'
O O 0.0106 0.0060 'International Tables Vol C Tables 4.2.6.8 and 6.1.1.4'

loop_
_geom_angle_atom_site_label_1
_geom_angle_atom_site_label_2
_geom_angle_atom_site_label_3
_geom_angle
_geom_angle_site_symmetry_1
_geom_angle_site_symmetry_3
_geom_angle_publ_flag
C5A N1A H1NA 118.0(15) . . ?
C5A N1A H2NA 117.7(17) . . ?
H1NA N1A H2NA 123(2) . . ?
O1A C1A O2A 122.78(18) . . ?
O1A C1A C2A 118.74(16) . . ?
O2A C1A C2A 118.44(16) . . ?
C3A C2A C7A 117.38(18) . . ?
C3A C2A C1A 121.49(16) . . ?
C7A C2A C1A 121.00(17) . . ?
C4A C3A C2A 121.85(17) . . ?
C4A C3A H3AA 119.1 . . ?
C2A C3A H3AA 119.1 . . ?
C3A C4A C5A 120.69(18) . . ?
C3A C4A H4AA 119.7 . . ?
C5A C4A H4AA 119.7 . . ?
N1A C5A C6A 120.31(19) . . ?
N1A C5A C4A 122.0(2) . . ?
C6A C5A C4A 117.67(18) . . ?
C7A C6A C5A 121.02(18) . . ?
C7A C6A H6AA 119.5 . . ?
C5A C6A H6AA 119.5 . . ?
C6A C7A C2A 121.38(19) . . ?
C6A C7A H7AA 119.3 . . ?
C2A C7A H7AA 119.3 . . ?
C5B N1B H1NB 117.8(16) . . ?
C5B N1B H2NB 116.0(17) . . ?
H1NB N1B H2NB 122(2) . . ?
O2B C1B O1B 123.30(18) . . ?
O2B C1B C2B 120.26(18) . . ?
O1B C1B C2B 116.43(17) . . ?
C7B C2B C3B 117.71(17) . . ?
C7B C2B C1B 121.31(18) . . ?
C3B C2B C1B 120.97(18) . . ?
C4B C3B C2B 121.24(19) . . ?
C4B C3B H3BA 119.4 . . ?
C2B C3B H3BA 119.4 . . ?
C3B C4B C5B 120.77(19) . . ?
C3B C4B H4BA 119.6 . . ?
C5B C4B H4BA 119.6 . . ?
N1B C5B C4B 120.92(18) . . ?
N1B C5B C6B 120.73(19) . . ?
C4B C5B C6B 118.29(18) . . ?
C7B C6B C5B 120.32(19) . . ?
C7B C6B H6BA 119.8 . . ?
C5B C6B H6BA 119.8 . . ?
C6B C7B C2B 121.66(18) . . ?
C6B C7B H7BA 119.2 . . ?
C2B C7B H7BA 119.2 . . ?
C14 O3 C13 114.30(15) . . ?
C9 O4 C10 112.84(15) . . ?
C8 N3 C15 115.46(16) . . ?
C8 N3 H3A 102.4(14) . . ?
C15 N3 H3A 107.4(15) . . ?
C8 N3 H3B 111.9(17) . . ?
C15 N3 H3B 108.3(17) . . ?
H3A N3 H3B 111(2) . . ?
C11 N4 C12 115.41(16) . . ?
C11 N4 H4A 107.6(14) . . ?
C12 N4 H4A 109.2(13) . . ?
C11 N4 H4B 113.0(13) . . ?
C12 N4 H4B 104.5(13) . . ?
H4A N4 H4B 106.9(19) . . ?
N3 C8 C9 113.16(16) . . ?
N3 C8 H8A 108.9 . . ?
C9 C8 H8A 108.9 . . ?
N3 C8 H8B 108.9 . . ?
C9 C8 H8B 108.9 . . ?
H8A C8 H8B 107.8 . . ?
O4 C9 C8 107.11(16) . . ?
O4 C9 H9A 110.3 . . ?
C8 C9 H9A 110.3 . . ?
O4 C9 H9B 110.3 . . ?
C8 C9 H9B 110.3 . . ?
H9A C9 H9B 108.5 . . ?
O4 C10 C11 106.98(16) . . ?
O4 C10 H10A 110.3 . . ?
C11 C10 H10A 110.3 . . ?
O4 C10 H10B 110.3 . . ?
C11 C10 H10B 110.3 . . ?
H10A C10 H10B 108.6 . . ?
N4 C11 C10 110.55(17) . . ?
N4 C11 H11A 109.5 . . ?
C10 C11 H11A 109.5 . . ?
N4 C11 H11B 109.5 . . ?
C10 C11 H11B 109.5 . . ?
H11A C11 H11B 108.1 . . ?
C13 C12 N4 109.29(16) . . ?
C13 C12 H12A 109.8 . . ?
N4 C12 H12A 109.8 . . ?
C13 C12 H12B 109.8 . . ?
N4 C12 H12B 109.8 . . ?
H12A C12 H12B 108.3 . . ?
O3 C13 C12 106.06(16) . . ?
O3 C13 H13A 110.5 . . ?
C12 C13 H13A 110.5 . . ?
O3 C13 H13B 110.5 . . ?
C12 C13 H13B 110.5 . . ?
H13A C13 H13B 108.7 . . ?
O3 C14 C15 107.39(17) . . ?
O3 C14 H14A 110.2 . . ?
C15 C14 H14A 110.2 . . ?
O3 C14 H14B 110.2 . . ?
C15 C14 H14B 110.2 . . ?
H14A C14 H14B 108.5 . . ?
C14 C15 N3 111.35(17) . . ?
C14 C15 H15A 109.4 . . ?
N3 C15 H15A 109.4 . . ?
C14 C15 H15B 109.4 . . ?
N3 C15 H15B 109.4 . . ?
H15A C15 H15B 108.0 . . ?
H1W1 O1W H2W1 105(3) . . ?
H1W2 O2W H2W2 109(3) . . ?

loop_
_geom_bond_atom_site_label_1
_geom_bond_atom_site_label_2
_geom_bond_distance
_geom_bond_site_symmetry_2
_geom_bond_publ_flag
O1A C1A 1.266(2) . ?
O2A C1A 1.271(2) . ?
N1A C5A 1.372(3) . ?
N1A H1NA 0.85(2) . ?
N1A H2NA 0.84(3) . ?
C1A C2A 1.500(3) . ?
C2A C3A 1.397(3) . ?
C2A C7A 1.400(3) . ?
C3A C4A 1.380(3) . ?
C3A H3AA 0.9300 . ?
C4A C5A 1.409(3) . ?
C4A H4AA 0.9300 . ?
C5A C6A 1.400(3) . ?
C6A C7A 1.385(3) . ?
C6A H6AA 0.9300 . ?
C7A H7AA 0.9300 . ?
O1B C1B 1.278(2) . ?
O2B C1B 1.250(2) . ?
N1B C5B 1.375(3) . ?
N1B H1NB 0.86(3) . ?
N1B H2NB 0.88(3) . ?
C1B C2B 1.489(3) . ?
C2B C7B 1.392(3) . ?
C2B C3B 1.401(3) . ?
C3B C4B 1.373(3) . ?
C3B H3BA 0.9300 . ?
C4B C5B 1.396(3) . ?
C4B H4BA 0.9300 . ?
C5B C6B 1.406(3) . ?
C6B C7B 1.373(3) . ?
C6B H6BA 0.9300 . ?
C7B H7BA 0.9300 . ?
O3 C14 1.415(2) . ?
O3 C13 1.420(2) . ?
O4 C9 1.423(2) . ?
O4 C10 1.430(2) . ?
N3 C8 1.494(3) . ?
N3 C15 1.510(3) . ?
N3 H3A 0.88(3) . ?
N3 H3B 0.90(3) . ?
N4 C11 1.488(3) . ?
N4 C12 1.504(3) . ?
N4 H4A 0.91(2) . ?
N4 H4B 0.98(2) . ?
C8 C9 1.511(3) . ?
C8 H8A 0.9700 . ?
C8 H8B 0.9700 . ?
C9 H9A 0.9700 . ?
C9 H9B 0.9700 . ?
C10 C11 1.510(3) . ?
C10 H10A 0.9700 . ?
C10 H10B 0.9700 . ?
C11 H11A 0.9700 . ?
C11 H11B 0.9700 . ?
C12 C13 1.500(3) . ?
C12 H12A 0.9700 . ?
C12 H12B 0.9700 . ?
C13 H13A 0.9700 . ?
C13 H13B 0.9700 . ?
C14 C15 1.500(3) . ?
C14 H14A 0.9700 . ?
C14 H14B 0.9700 . ?
C15 H15A 0.9700 . ?
C15 H15B 0.9700 . ?
O1W H1W1 0.86(2) . ?
O1W H2W1 0.87(2) . ?
O2W H1W2 0.86(2) . ?
O2W H2W2 0.87(3) . ?

loop_
_geom_hbond_atom_site_label_D
_geom_hbond_atom_site_label_H
_geom_hbond_atom_site_label_A
_geom_hbond_distance_DH
_geom_hbond_distance_HA
_geom_hbond_distance_DA
_geom_hbond_angle_DHA
_geom_hbond_site_symmetry_A
N1A H2NA O1B 0.84(3) 2.36(3) 3.069(3) 143(2) 2_544
N1B H1NB O1W 0.86(3) 2.27(3) 3.105(3) 165(2) 1_445
N1B H2NB O2A 0.88(3) 2.08(3) 2.942(3) 163(2) 2_444
N3 H3A O1W 0.88(3) 1.93(3) 2.777(2) 162(2) .
N3 H3B O1A 0.90(3) 1.97(3) 2.850(2) 164(2) .
N4 H4A O1A 0.91(2) 2.18(2) 2.993(2) 148.3(19) .
N4 H4B O1B 0.98(2) 1.66(2) 2.635(2) 169(2) .
O1W H1W1 O2B 0.86(2) 1.87(2) 2.725(2) 172(3) 2_655
O1W H2W1 O2W 0.87(2) 1.83(2) 2.698(2) 172(3) .
O2W H1W2 O2A 0.86(2) 1.98(2) 2.762(2) 150(2) .
O2W H2W2 O1B 0.87(3) 1.92(3) 2.758(2) 162(4) 1_655

loop_
_cod_related_entry_id
_cod_related_entry_database
_cod_related_entry_code
1 ChemSpider 21141641
